data_2023373
loop_
_publ_author_name
'Upmann, Daniel'
'Jones, Peter G.'

_publ_section_title
;
 Crystal structures of six complexes of phosphane chalcogenides R 1 R 2 R
 3PE (R = tert-butyl or isopropyl, E = S or Se) with the metal halides MX
 2 (M = Pd or Pt, X = Cl or Br), two halochalcogenylphosphonium
 derivatives ( t Bu2 iPrPEBr)2[Pd2Br6] and one hydrolysis product
;
_journal_coeditor_code YZ2063
_journal_issue 3
_journal_name_full 'Acta Crystallographica Section E Crystallographic Communications'
_journal_paper_doi 10.1107/S2056989025000805
_journal_volume 81
_journal_year 2025
_chemical_formula_iupac '[Pd Cl2 (C11 H25 P1 Se1)2]'
_chemical_formula_moiety 'C22 H50 Cl2 P2 Pd Se2'
_chemical_formula_sum 'C22 H50 Cl2 P2 Pd Se2'
_chemical_formula_weight 711.78
_chemical_name_systematic
;
(Di-<i>tert</i>-butylisopropylphosphine
selenide-\k<i>Se</i>)dichloridopalladium(II)
;
_space_group_crystal_system monoclinic
_space_group_IT_number 14
_space_group_name_Hall '-P 2ybc'
_space_group_name_H-M_alt 'P 1 21/c 1'
_atom_sites_solution_hydrogens geom
_atom_sites_solution_primary direct
_atom_sites_solution_secondary difmap
_audit_creation_method SHELXL2019/3
_cell_angle_alpha 90
_cell_angle_beta 117.306(3)
_cell_angle_gamma 90
_cell_formula_units_Z 4
_cell_length_a 15.3744(4)
_cell_length_b 13.2969(2)
_cell_length_c 16.0503(3)
_cell_measurement_reflns_used 15039
_cell_measurement_temperature 100(2)
_cell_measurement_theta_max 30.8273
_cell_measurement_theta_min 2.1330
_cell_volume 2915.57(13)
_computing_cell_refinement
;
CrysAlisPro, Version 1.171.35.11 (Rigaku OD, 2012)
;
_computing_data_collection
;
CrysAlisPro, Version 1.171.35.11 (Rigaku OD, 2012)
;
_computing_data_reduction
;
CrysAlisPro, Version 1.171.35.11 (Rigaku OD, 2012)
;
_computing_molecular_graphics
;
Bruker XP, Version 5.1 (Bruker, 1998)
;
_computing_publication_material
;
publCIF (Westrip, 2010)
;
_computing_structure_refinement
;
<i>SHELXL2019/3</i> (Sheldrick, 2015)
;
_computing_structure_solution
;
SHELXS-97 (Sheldrick, 2008)
;
_diffrn_ambient_temperature 100(2)
_diffrn_detector_area_resol_mean 16.1419
_diffrn_measured_fraction_theta_full 1.000
_diffrn_measured_fraction_theta_max 1.000
_diffrn_measurement_device_type 'Oxford Diffraction Xcalibur, Eos'
_diffrn_measurement_method '\w scans'
_diffrn_radiation_monochromator graphite
_diffrn_radiation_type MoK\a
_diffrn_radiation_wavelength 0.71073
_diffrn_reflns_av_R_equivalents 0.0912
_diffrn_reflns_av_unetI/netI 0.0340
_diffrn_reflns_limit_h_max 20
_diffrn_reflns_limit_h_min -20
_diffrn_reflns_limit_k_max 17
_diffrn_reflns_limit_k_min -17
_diffrn_reflns_limit_l_max 21
_diffrn_reflns_limit_l_min -21
_diffrn_reflns_number 134870
_diffrn_reflns_theta_full 28.000
_diffrn_reflns_theta_max 28.281
_diffrn_reflns_theta_min 2.137
_diffrn_source 'Enhance (Mo) X-ray Source'
_exptl_absorpt_coefficient_mu 3.435
_exptl_absorpt_correction_T_max 1.00000
_exptl_absorpt_correction_T_min 0.71342
_exptl_absorpt_correction_type multi-scan
_exptl_absorpt_process_details
;
(CrysAlisPro; Rigaku OD, 2012)
;
_exptl_crystal_colour 'dichroic red orange'
_exptl_crystal_density_diffrn 1.622
_exptl_crystal_density_method 'not measured'
_exptl_crystal_description plate
_exptl_crystal_F_000 1440
_exptl_crystal_size_max 0.200
_exptl_crystal_size_mid 0.100
_exptl_crystal_size_min 0.020
_refine_diff_density_max 1.353
_refine_diff_density_min -0.783
_refine_ls_extinction_method none
_refine_ls_goodness_of_fit_ref 1.041
_refine_ls_hydrogen_treatment constr
_refine_ls_matrix_type full
_refine_ls_number_parameters 278
_refine_ls_number_reflns 7231
_refine_ls_number_restraints 0
_refine_ls_restrained_S_all 1.041
_refine_ls_R_factor_all 0.0477
_refine_ls_R_factor_gt 0.0321
_refine_ls_shift/su_max 0.001
_refine_ls_shift/su_mean 0.000
_refine_ls_structure_factor_coef Fsqd
_refine_ls_weighting_details 'w=1/[\s^2^(Fo^2^)+(0.0234P)^2^+4.2293P] where P=(Fo^2^+2Fc^2^)/3'
_refine_ls_weighting_scheme calc
_refine_ls_wR_factor_gt 0.0629
_refine_ls_wR_factor_ref 0.0679
_reflns_number_gt 5841
_reflns_number_total 7231
_reflns_threshold_expression 'I > 2\s(I)'
_cod_data_source_file yz2063.cif
_cod_data_source_block 2
_cod_original_cell_volume 2915.56(12)
_cod_original_sg_symbol_H-M 'P 21/c'
_cod_database_code 2023373
_shelx_space_group_comment
;
The symmetry employed for this shelxl refinement is uniquely defined
by the following loop, which should always be used as a source of
symmetry information in preference to the above space-group names.
They are only intended as comments.
;
_shelx_estimated_absorpt_t_min 0.547
_shelx_estimated_absorpt_t_max 0.934

loop_
_space_group_symop_operation_xyz
'x, y, z'
'-x, y+1/2, -z+1/2'
'-x, -y, -z'
'x, -y-1/2, z-1/2'

loop_
_atom_site_type_symbol
_atom_site_label
_atom_site_fract_x
_atom_site_fract_y
_atom_site_fract_z
_atom_site_U_iso_or_equiv
_atom_site_adp_type
_atom_site_calc_flag
_atom_site_occupancy
_atom_site_disorder_assembly
_atom_site_disorder_group
Pd Pd1 0.21631(2) 0.75350(2) 0.43474(2) 0.01454(6) Uani d 1 . .
Cl Cl1 0.27119(6) 0.59216(5) 0.43300(6) 0.02429(16) Uani d 1 . .
Cl Cl2 0.16916(5) 0.91456(5) 0.45175(5) 0.02071(15) Uani d 1 . .
Se Se1 0.08372(2) 0.67680(2) 0.45622(2) 0.01735(7) Uani d 1 . .
Se Se2 0.34701(2) 0.84936(2) 0.42322(2) 0.02034(7) Uani d 1 . .
P P1 -0.05382(5) 0.71107(5) 0.33209(5) 0.01336(14) Uani d 1 . .
P P2 0.43631(6) 0.77169(6) 0.36886(5) 0.02029(17) Uani d 1 . .
C C1 -0.1433(2) 0.6199(2) 0.3408(2) 0.0179(6) Uani d 1 . .
C C11 -0.1219(2) 0.5134(2) 0.3182(2) 0.0234(7) Uani d 1 . .
H H11A -0.160709 0.464688 0.332998 0.035 Uiso calc 1 . .
H H11B -0.052156 0.498536 0.355833 0.035 Uiso calc 1 . .
H H11C -0.139325 0.508954 0.251481 0.035 Uiso calc 1 . .
C C12 -0.1301(2) 0.6188(2) 0.4422(2) 0.0257(7) Uani d 1 . .
H H12A -0.176767 0.571550 0.446459 0.039 Uiso calc 1 . .
H H12B -0.141840 0.686386 0.459183 0.039 Uiso calc 1 . .
H H12C -0.063198 0.597785 0.485175 0.039 Uiso calc 1 . .
C C13 -0.2503(2) 0.6480(2) 0.2754(2) 0.0259(7) Uani d 1 . .
H H13A -0.260177 0.651640 0.210622 0.039 Uiso calc 1 . .
H H13B -0.265127 0.713400 0.293923 0.039 Uiso calc 1 . .
H H13C -0.293788 0.596718 0.279834 0.039 Uiso calc 1 . .
C C2 -0.0416(2) 0.6943(2) 0.2212(2) 0.0176(6) Uani d 1 . .
C C21 0.0215(2) 0.6025(2) 0.2280(2) 0.0228(7) Uani d 1 . .
H H21A 0.031078 0.598683 0.171795 0.034 Uiso calc 1 . .
H H21B -0.011447 0.541326 0.232944 0.034 Uiso calc 1 . .
H H21C 0.085160 0.608671 0.283618 0.034 Uiso calc 1 . .
C C22 0.0092(2) 0.7880(2) 0.2074(2) 0.0205(6) Uani d 1 . .
H H22A 0.070588 0.800034 0.264343 0.031 Uiso calc 1 . .
H H22B -0.033787 0.846468 0.194614 0.031 Uiso calc 1 . .
H H22C 0.023270 0.776957 0.154365 0.031 Uiso calc 1 . .
C C23 -0.1426(2) 0.6809(2) 0.1351(2) 0.0222(6) Uani d 1 . .
H H23A -0.134537 0.679690 0.077960 0.033 Uiso calc 1 . .
H H23B -0.185338 0.736972 0.131925 0.033 Uiso calc 1 . .
H H23C -0.171914 0.617463 0.140730 0.033 Uiso calc 1 . .
C C3 -0.0861(2) 0.8448(2) 0.3365(2) 0.0173(6) Uani d 1 . .
H H3 -0.029117 0.883940 0.339530 0.021 Uiso calc 1 . .
C C31 -0.0912(3) 0.8716(2) 0.4271(2) 0.0264(7) Uani d 1 . .
H H31A -0.088046 0.944789 0.435029 0.040 Uiso calc 1 . .
H H31B -0.035950 0.840529 0.480612 0.040 Uiso calc 1 . .
H H31C -0.152747 0.846544 0.423459 0.040 Uiso calc 1 . .
C C32 -0.1759(2) 0.8883(2) 0.2515(2) 0.0241(7) Uani d 1 . .
H H32A -0.235194 0.854274 0.244931 0.036 Uiso calc 1 . .
H H32B -0.168594 0.877950 0.194552 0.036 Uiso calc 1 . .
H H32C -0.180919 0.960508 0.260924 0.036 Uiso calc 1 . .
C C4 0.5372(3) 0.8675(3) 0.3899(3) 0.0310(8) Uani d 1 . .
C C41 0.6073(3) 0.8667(3) 0.4940(3) 0.0420(10) Uani d 1 . .
H H41A 0.655858 0.920298 0.508305 0.063 Uiso calc 1 . .
H H41B 0.640662 0.801528 0.511255 0.063 Uiso calc 1 . .
H H41C 0.570742 0.877751 0.529645 0.063 Uiso calc 1 . .
C C42 0.5944(3) 0.8430(3) 0.3349(3) 0.0440(10) Uani d 1 . .
H H42A 0.645149 0.894025 0.348349 0.066 Uiso calc 1 . .
H H42B 0.549428 0.842777 0.267542 0.066 Uiso calc 1 . .
H H42C 0.625043 0.776703 0.353712 0.066 Uiso calc 1 . .
C C43 0.4951(3) 0.9741(3) 0.3629(3) 0.0359(8) Uani d 1 . .
H H43A 0.453950 0.989210 0.393325 0.054 Uiso calc 1 . .
H H43B 0.455536 0.978337 0.294732 0.054 Uiso calc 1 . .
H H43C 0.548795 1.022783 0.383513 0.054 Uiso calc 1 . .
C C5 0.4908(3) 0.6542(3) 0.4317(2) 0.0287(7) Uani d 1 . .
H H5 0.438287 0.602317 0.402417 0.034 Uiso calc 1 . .
C C51 0.5791(3) 0.6127(3) 0.4210(3) 0.0400(9) Uani d 1 . .
H H51A 0.636018 0.656369 0.454863 0.060 Uiso calc 1 . .
H H51B 0.563010 0.611008 0.354459 0.060 Uiso calc 1 . .
H H51C 0.594383 0.544578 0.446984 0.060 Uiso calc 1 . .
C C52 0.5152(3) 0.6556(3) 0.5356(2) 0.0375(9) Uani d 1 . .
H H52A 0.535191 0.588088 0.562099 0.056 Uiso calc 1 . .
H H52B 0.457333 0.676426 0.541816 0.056 Uiso calc 1 . .
H H52C 0.568761 0.703035 0.569321 0.056 Uiso calc 1 . .
C C6 0.3601(3) 0.7436(3) 0.2415(2) 0.0294(7) Uani d 1 . .
C C61 0.4087(3) 0.6709(3) 0.2026(3) 0.0425(10) Uani d 1 . .
H H61A 0.419072 0.606082 0.234969 0.064 Uiso calc 1 . .
H H61B 0.471833 0.698348 0.212523 0.064 Uiso calc 1 . .
H H61C 0.366455 0.661231 0.135372 0.064 Uiso calc 1 . .
C C62 0.2628(3) 0.6983(3) 0.2264(3) 0.0362(9) Uani d 1 . .
H H62A 0.222619 0.683661 0.159586 0.054 Uiso calc 1 . .
H H62B 0.228373 0.746102 0.247212 0.054 Uiso calc 1 . .
H H62C 0.275005 0.635872 0.262518 0.054 Uiso calc 1 . .
C C63 0.3368(3) 0.8428(3) 0.1851(2) 0.0372(9) Uani d 1 . .
H H63A 0.289663 0.829621 0.119645 0.056 Uiso calc 1 . .
H H63B 0.397166 0.870319 0.187677 0.056 Uiso calc 1 . .
H H63C 0.308914 0.891380 0.212100 0.056 Uiso calc 1 . .

loop_
_atom_site_aniso_label
_atom_site_aniso_U_11
_atom_site_aniso_U_22
_atom_site_aniso_U_33
_atom_site_aniso_U_12
_atom_site_aniso_U_13
_atom_site_aniso_U_23
Pd1 0.01474(11) 0.01251(10) 0.01476(11) 0.00092(8) 0.00538(9) 0.00004(8)
Cl1 0.0229(4) 0.0153(3) 0.0320(4) 0.0039(3) 0.0103(3) 0.0004(3)
Cl2 0.0209(4) 0.0151(3) 0.0267(4) 0.0009(3) 0.0115(3) -0.0021(3)
Se1 0.01708(15) 0.01778(14) 0.01473(14) -0.00054(11) 0.00516(12) 0.00452(11)
Se2 0.02171(16) 0.01730(15) 0.02555(17) -0.00316(12) 0.01387(14) -0.00411(12)
P1 0.0149(4) 0.0115(3) 0.0129(3) -0.0003(3) 0.0056(3) 0.0005(3)
P2 0.0180(4) 0.0242(4) 0.0187(4) 0.0048(3) 0.0084(3) 0.0027(3)
C1 0.0193(15) 0.0139(14) 0.0196(15) -0.0036(11) 0.0081(13) -0.0002(11)
C11 0.0243(17) 0.0143(14) 0.0305(18) -0.0033(12) 0.0118(15) 0.0015(12)
C12 0.0312(18) 0.0243(16) 0.0279(17) -0.0056(13) 0.0190(16) 0.0021(13)
C13 0.0201(16) 0.0254(16) 0.0333(18) -0.0030(13) 0.0133(15) 0.0013(14)
C2 0.0189(15) 0.0191(15) 0.0143(14) 0.0008(11) 0.0071(12) 0.0013(11)
C21 0.0225(16) 0.0265(17) 0.0196(16) 0.0024(13) 0.0099(14) -0.0026(13)
C22 0.0240(16) 0.0221(15) 0.0169(15) -0.0010(12) 0.0106(13) 0.0020(12)
C23 0.0211(16) 0.0264(16) 0.0169(15) 0.0001(13) 0.0068(13) 0.0001(12)
C3 0.0200(15) 0.0127(13) 0.0203(15) 0.0007(11) 0.0101(13) 0.0007(11)
C31 0.0347(19) 0.0201(16) 0.0276(17) 0.0025(14) 0.0171(16) -0.0037(13)
C32 0.0247(17) 0.0186(15) 0.0280(17) 0.0033(13) 0.0112(15) 0.0034(13)
C4 0.0270(18) 0.0299(18) 0.039(2) 0.0024(14) 0.0177(17) 0.0086(15)
C41 0.026(2) 0.040(2) 0.048(2) -0.0067(16) 0.0070(18) 0.0027(18)
C42 0.038(2) 0.044(2) 0.062(3) 0.0066(18) 0.033(2) 0.011(2)
C43 0.036(2) 0.0285(19) 0.046(2) -0.0031(15) 0.0219(19) 0.0064(16)
C5 0.0279(18) 0.0256(17) 0.0322(19) 0.0050(14) 0.0134(16) 0.0062(14)
C51 0.035(2) 0.034(2) 0.051(2) 0.0194(17) 0.0195(19) 0.0160(18)
C52 0.036(2) 0.041(2) 0.031(2) 0.0045(17) 0.0115(17) 0.0150(16)
C6 0.0308(18) 0.0340(19) 0.0226(17) 0.0049(15) 0.0116(15) -0.0014(14)
C61 0.046(2) 0.049(2) 0.034(2) 0.0139(19) 0.0201(19) -0.0064(18)
C62 0.030(2) 0.043(2) 0.0292(19) -0.0094(17) 0.0088(16) -0.0113(16)
C63 0.044(2) 0.044(2) 0.0217(18) 0.0098(18) 0.0131(17) 0.0049(16)

loop_
_atom_type_symbol
_atom_type_description
_atom_type_scat_dispersion_real
_atom_type_scat_dispersion_imag
_atom_type_scat_source
C C 0.0033 0.0016 'International Tables Vol C Tables 4.2.6.8 and 6.1.1.4'
H H 0.0000 0.0000 'International Tables Vol C Tables 4.2.6.8 and 6.1.1.4'
P P 0.1023 0.0942 'International Tables Vol C Tables 4.2.6.8 and 6.1.1.4'
Cl Cl 0.1484 0.1585 'International Tables Vol C Tables 4.2.6.8 and 6.1.1.4'
Se Se -0.0929 2.2259 'International Tables Vol C Tables 4.2.6.8 and 6.1.1.4'
Pd Pd -0.9988 1.0072 'International Tables Vol C Tables 4.2.6.8 and 6.1.1.4'

loop_
_geom_angle_atom_site_label_1
_geom_angle_atom_site_label_2
_geom_angle_atom_site_label_3
_geom_angle_site_symmetry_1
_geom_angle_site_symmetry_3
_geom_angle
_geom_angle_publ_flag
Cl1 Pd1 Cl2 . . 174.61(3) y
Cl1 Pd1 Se1 . . 86.97(2) y
Cl2 Pd1 Se1 . . 92.46(2) y
Cl1 Pd1 Se2 . . 99.50(2) y
Cl2 Pd1 Se2 . . 80.81(2) y
Se1 Pd1 Se2 . . 172.772(14) y
P1 Se1 Pd1 . . 107.78(2) y
P2 Se2 Pd1 . . 117.93(3) y
C3 P1 C2 . . 107.01(13) ?
C3 P1 C1 . . 113.37(13) ?
C2 P1 C1 . . 112.67(13) ?
C3 P1 Se1 . . 109.18(10) y
C2 P1 Se1 . . 111.22(9) y
C1 P1 Se1 . . 103.40(10) y
C5 P2 C6 . . 109.22(16) ?
C5 P2 C4 . . 109.91(16) ?
C6 P2 C4 . . 112.17(16) ?
C5 P2 Se2 . . 113.08(11) ?
C6 P2 Se2 . . 109.66(11) ?
C4 P2 Se2 . . 102.73(11) ?
C11 C1 C13 . . 109.9(2) ?
C11 C1 C12 . . 107.5(2) ?
C13 C1 C12 . . 107.7(3) ?
C11 C1 P1 . . 109.5(2) ?
C13 C1 P1 . . 112.4(2) ?
C12 C1 P1 . . 109.6(2) ?
C1 C11 H11A . . 109.5 ?
C1 C11 H11B . . 109.5 ?
H11A C11 H11B . . 109.5 ?
C1 C11 H11C . . 109.5 ?
H11A C11 H11C . . 109.5 ?
H11B C11 H11C . . 109.5 ?
C1 C12 H12A . . 109.5 ?
C1 C12 H12B . . 109.5 ?
H12A C12 H12B . . 109.5 ?
C1 C12 H12C . . 109.5 ?
H12A C12 H12C . . 109.5 ?
H12B C12 H12C . . 109.5 ?
C1 C13 H13A . . 109.5 ?
C1 C13 H13B . . 109.5 ?
H13A C13 H13B . . 109.5 ?
C1 C13 H13C . . 109.5 ?
H13A C13 H13C . . 109.5 ?
H13B C13 H13C . . 109.5 ?
C21 C2 C22 . . 107.9(2) ?
C21 C2 C23 . . 108.4(2) ?
C22 C2 C23 . . 109.5(2) ?
C21 C2 P1 . . 111.1(2) ?
C22 C2 P1 . . 108.51(19) ?
C23 C2 P1 . . 111.4(2) ?
C2 C21 H21A . . 109.5 ?
C2 C21 H21B . . 109.5 ?
H21A C21 H21B . . 109.5 ?
C2 C21 H21C . . 109.5 ?
H21A C21 H21C . . 109.5 ?
H21B C21 H21C . . 109.5 ?
C2 C22 H22A . . 109.5 ?
C2 C22 H22B . . 109.5 ?
H22A C22 H22B . . 109.5 ?
C2 C22 H22C . . 109.5 ?
H22A C22 H22C . . 109.5 ?
H22B C22 H22C . . 109.5 ?
C2 C23 H23A . . 109.5 ?
C2 C23 H23B . . 109.5 ?
H23A C23 H23B . . 109.5 ?
C2 C23 H23C . . 109.5 ?
H23A C23 H23C . . 109.5 ?
H23B C23 H23C . . 109.5 ?
C31 C3 C32 . . 109.7(2) ?
C31 C3 P1 . . 112.9(2) ?
C32 C3 P1 . . 118.2(2) ?
C31 C3 H3 . . 104.9 ?
C32 C3 H3 . . 104.9 ?
P1 C3 H3 . . 104.9 ?
C3 C31 H31A . . 109.5 ?
C3 C31 H31B . . 109.5 ?
H31A C31 H31B . . 109.5 ?
C3 C31 H31C . . 109.5 ?
H31A C31 H31C . . 109.5 ?
H31B C31 H31C . . 109.5 ?
C3 C32 H32A . . 109.5 ?
C3 C32 H32B . . 109.5 ?
H32A C32 H32B . . 109.5 ?
C3 C32 H32C . . 109.5 ?
H32A C32 H32C . . 109.5 ?
H32B C32 H32C . . 109.5 ?
C41 C4 C43 . . 108.2(3) ?
C41 C4 C42 . . 109.0(3) ?
C43 C4 C42 . . 108.1(3) ?
C41 C4 P2 . . 107.4(2) ?
C43 C4 P2 . . 111.2(2) ?
C42 C4 P2 . . 112.8(3) ?
C4 C41 H41A . . 109.5 ?
C4 C41 H41B . . 109.5 ?
H41A C41 H41B . . 109.5 ?
C4 C41 H41C . . 109.5 ?
H41A C41 H41C . . 109.5 ?
H41B C41 H41C . . 109.5 ?
C4 C42 H42A . . 109.5 ?
C4 C42 H42B . . 109.5 ?
H42A C42 H42B . . 109.5 ?
C4 C42 H42C . . 109.5 ?
H42A C42 H42C . . 109.5 ?
H42B C42 H42C . . 109.5 ?
C4 C43 H43A . . 109.5 ?
C4 C43 H43B . . 109.5 ?
H43A C43 H43B . . 109.5 ?
C4 C43 H43C . . 109.5 ?
H43A C43 H43C . . 109.5 ?
H43B C43 H43C . . 109.5 ?
C52 C5 C51 . . 109.6(3) ?
C52 C5 P2 . . 114.2(2) ?
C51 C5 P2 . . 116.3(2) ?
C52 C5 H5 . . 105.2 ?
C51 C5 H5 . . 105.2 ?
P2 C5 H5 . . 105.2 ?
C5 C51 H51A . . 109.5 ?
C5 C51 H51B . . 109.5 ?
H51A C51 H51B . . 109.5 ?
C5 C51 H51C . . 109.5 ?
H51A C51 H51C . . 109.5 ?
H51B C51 H51C . . 109.5 ?
C5 C52 H52A . . 109.5 ?
C5 C52 H52B . . 109.5 ?
H52A C52 H52B . . 109.5 ?
C5 C52 H52C . . 109.5 ?
H52A C52 H52C . . 109.5 ?
H52B C52 H52C . . 109.5 ?
C61 C6 C62 . . 108.3(3) ?
C61 C6 C63 . . 109.1(3) ?
C62 C6 C63 . . 107.3(3) ?
C61 C6 P2 . . 113.4(3) ?
C62 C6 P2 . . 109.3(2) ?
C63 C6 P2 . . 109.3(2) ?
C6 C61 H61A . . 109.5 ?
C6 C61 H61B . . 109.5 ?
H61A C61 H61B . . 109.5 ?
C6 C61 H61C . . 109.5 ?
H61A C61 H61C . . 109.5 ?
H61B C61 H61C . . 109.5 ?
C6 C62 H62A . . 109.5 ?
C6 C62 H62B . . 109.5 ?
H62A C62 H62B . . 109.5 ?
C6 C62 H62C . . 109.5 ?
H62A C62 H62C . . 109.5 ?
H62B C62 H62C . . 109.5 ?
C6 C63 H63A . . 109.5 ?
C6 C63 H63B . . 109.5 ?
H63A C63 H63B . . 109.5 ?
C6 C63 H63C . . 109.5 ?
H63A C63 H63C . . 109.5 ?
H63B C63 H63C . . 109.5 ?

loop_
_geom_bond_atom_site_label_1
_geom_bond_atom_site_label_2
_geom_bond_site_symmetry_2
_geom_bond_distance
_geom_bond_publ_flag
Pd1 Cl1 . 2.3100(7) y
Pd1 Cl2 . 2.3169(7) y
Pd1 Se1 . 2.4411(4) y
Pd1 Se2 . 2.4573(4) y
Se1 P1 . 2.1870(8) y
Se2 P2 . 2.1936(8) y
P1 C3 . 1.856(3) ?
P1 C2 . 1.886(3) ?
P1 C1 . 1.887(3) ?
P2 C5 . 1.840(3) ?
P2 C6 . 1.869(3) ?
P2 C4 . 1.913(4) ?
C1 C11 . 1.534(4) ?
C1 C13 . 1.537(4) ?
C1 C12 . 1.544(4) ?
C11 H11A . 0.9800 ?
C11 H11B . 0.9800 ?
C11 H11C . 0.9800 ?
C12 H12A . 0.9800 ?
C12 H12B . 0.9800 ?
C12 H12C . 0.9800 ?
C13 H13A . 0.9800 ?
C13 H13B . 0.9800 ?
C13 H13C . 0.9800 ?
C2 C21 . 1.532(4) ?
C2 C22 . 1.540(4) ?
C2 C23 . 1.543(4) ?
C21 H21A . 0.9800 ?
C21 H21B . 0.9800 ?
C21 H21C . 0.9800 ?
C22 H22A . 0.9800 ?
C22 H22B . 0.9800 ?
C22 H22C . 0.9800 ?
C23 H23A . 0.9800 ?
C23 H23B . 0.9800 ?
C23 H23C . 0.9800 ?
C3 C31 . 1.534(4) ?
C3 C32 . 1.541(4) ?
C3 H3 . 1.0000 ?
C31 H31A . 0.9800 ?
C31 H31B . 0.9800 ?
C31 H31C . 0.9800 ?
C32 H32A . 0.9800 ?
C32 H32B . 0.9800 ?
C32 H32C . 0.9800 ?
C4 C41 . 1.517(5) ?
C4 C43 . 1.535(5) ?
C4 C42 . 1.541(5) ?
C41 H41A . 0.9800 ?
C41 H41B . 0.9800 ?
C41 H41C . 0.9800 ?
C42 H42A . 0.9800 ?
C42 H42B . 0.9800 ?
C42 H42C . 0.9800 ?
C43 H43A . 0.9800 ?
C43 H43B . 0.9800 ?
C43 H43C . 0.9800 ?
C5 C52 . 1.532(5) ?
C5 C51 . 1.547(5) ?
C5 H5 . 1.0000 ?
C51 H51A . 0.9800 ?
C51 H51B . 0.9800 ?
C51 H51C . 0.9800 ?
C52 H52A . 0.9800 ?
C52 H52B . 0.9800 ?
C52 H52C . 0.9800 ?
C6 C61 . 1.520(5) ?
C6 C62 . 1.524(5) ?
C6 C63 . 1.547(5) ?
C61 H61A . 0.9800 ?
C61 H61B . 0.9800 ?
C61 H61C . 0.9800 ?
C62 H62A . 0.9800 ?
C62 H62B . 0.9800 ?
C62 H62C . 0.9800 ?
C63 H63A . 0.9800 ?
C63 H63B . 0.9800 ?
C63 H63C . 0.9800 ?

loop_
_geom_hbond_atom_site_label_D
_geom_hbond_atom_site_label_H
_geom_hbond_atom_site_label_A
_geom_hbond_site_symmetry_A
_geom_hbond_distance_DH
_geom_hbond_distance_HA
_geom_hbond_distance_DA
_geom_hbond_angle_DHA
_geom_hbond_publ_flag
C11 H11B Se1 . 0.98 3.08 3.633(3) 117.1 yes
C12 H12C Se1 . 0.98 2.72 3.282(3) 117.1 yes
C21 H21C Cl1 . 0.98 2.77 3.741(3) 169.9 yes
C21 H21C Se1 . 0.98 2.92 3.478(3) 116.8 yes
C3 H3 Cl2 . 1.00 2.77 3.608(3) 141.9 yes
C31 H31B Se1 . 0.98 2.99 3.606(3) 122.0 yes
C41 H41C Se2 . 0.98 3.08 3.632(4) 116.8 yes
C43 H43A Se2 . 0.98 2.67 3.300(4) 122.6 yes
C5 H5 Cl1 . 1.00 2.83 3.484(4) 123.5 yes
C51 H51C Cl1 3_666 0.98 2.76 3.642(3) 149.5 yes
C52 H52B Cl1 . 0.98 2.81 3.439(4) 122.5 yes
C52 H52B Se2 . 0.98 2.97 3.507(4) 115.6 yes
C62 H62B Se2 . 0.98 2.91 3.456(4) 116.2 yes
C62 H62C Cl1 . 0.98 2.82 3.552(4) 131.7 yes
C63 H63A Se1 4_575 0.98 3.05 3.948(4) 153.2 yes
C63 H63A Pd1 4_575 0.98 2.87 3.793(4) 157.5 yes

loop_
_geom_torsion_atom_site_label_1
_geom_torsion_atom_site_label_2
_geom_torsion_atom_site_label_3
_geom_torsion_atom_site_label_4
_geom_torsion_site_symmetry_1
_geom_torsion_site_symmetry_2
_geom_torsion_site_symmetry_3
_geom_torsion_site_symmetry_4
_geom_torsion
_geom_torsion_publ_flag
Cl1 Pd1 Se1 P1 . . . . -115.18(3) ?
Cl2 Pd1 Se1 P1 . . . . 70.19(3) ?
Cl1 Pd1 Se2 P2 . . . . 20.17(3) ?
Cl2 Pd1 Se2 P2 . . . . -165.29(3) ?
Pd1 Se1 P1 C3 . . . . -74.49(10) ?
Pd1 Se1 P1 C2 . . . . 43.37(10) ?
Pd1 Se1 P1 C1 . . . . 164.54(9) ?
Pd1 Se2 P2 C5 . . . . -53.52(13) ?
Pd1 Se2 P2 C6 . . . . 68.63(12) ?
Pd1 Se2 P2 C4 . . . . -171.93(11) ?
C3 P1 C1 C11 . . . . 169.5(2) ?
C2 P1 C1 C11 . . . . 47.7(2) ?
Se1 P1 C1 C11 . . . . -72.4(2) ?
C3 P1 C1 C13 . . . . 47.0(3) ?
C2 P1 C1 C13 . . . . -74.7(2) ?
Se1 P1 C1 C13 . . . . 165.09(19) ?
C3 P1 C1 C12 . . . . -72.8(2) ?
C2 P1 C1 C12 . . . . 165.5(2) ?
Se1 P1 C1 C12 . . . . 45.3(2) ?
C3 P1 C2 C21 . . . . 158.0(2) ?
C1 P1 C2 C21 . . . . -76.8(2) ?
Se1 P1 C2 C21 . . . . 38.8(2) ?
C3 P1 C2 C22 . . . . 39.5(2) ?
C1 P1 C2 C22 . . . . 164.73(19) ?
Se1 P1 C2 C22 . . . . -79.7(2) ?
C3 P1 C2 C23 . . . . -81.1(2) ?
C1 P1 C2 C23 . . . . 44.2(2) ?
Se1 P1 C2 C23 . . . . 159.75(18) ?
C2 P1 C3 C31 . . . . -175.8(2) ?
C1 P1 C3 C31 . . . . 59.3(3) ?
Se1 P1 C3 C31 . . . . -55.4(2) ?
C2 P1 C3 C32 . . . . 54.2(3) ?
C1 P1 C3 C32 . . . . -70.6(3) ?
Se1 P1 C3 C32 . . . . 174.7(2) ?
C5 P2 C4 C41 . . . . -45.7(3) ?
C6 P2 C4 C41 . . . . -167.4(2) ?
Se2 P2 C4 C41 . . . . 74.9(2) ?
C5 P2 C4 C43 . . . . -163.9(2) ?
C6 P2 C4 C43 . . . . 74.4(3) ?
Se2 P2 C4 C43 . . . . -43.3(3) ?
C5 P2 C4 C42 . . . . 74.4(3) ?
C6 P2 C4 C42 . . . . -47.3(3) ?
Se2 P2 C4 C42 . . . . -165.0(2) ?
C6 P2 C5 C52 . . . . -154.2(3) ?
C4 P2 C5 C52 . . . . 82.4(3) ?
Se2 P2 C5 C52 . . . . -31.8(3) ?
C6 P2 C5 C51 . . . . 76.6(3) ?
C4 P2 C5 C51 . . . . -46.9(3) ?
Se2 P2 C5 C51 . . . . -161.0(2) ?
C5 P2 C6 C61 . . . . -43.2(3) ?
C4 P2 C6 C61 . . . . 78.9(3) ?
Se2 P2 C6 C61 . . . . -167.7(2) ?
C5 P2 C6 C62 . . . . 77.6(3) ?
C4 P2 C6 C62 . . . . -160.2(2) ?
Se2 P2 C6 C62 . . . . -46.8(3) ?
C5 P2 C6 C63 . . . . -165.2(2) ?
C4 P2 C6 C63 . . . . -43.1(3) ?
Se2 P2 C6 C63 . . . . 70.4(3) ?
